data_1514579
loop_
_publ_author_name
'Barnard, Jonathan H.'
'Wang, Chao'
'Berry, Neil G.'
'Xiao, Jianliang'

_publ_section_title
;
 Long-range metal--ligand bifunctional catalysis: cyclometallated iridium
 catalysts for the mild and rapid dehydrogenation of formic acid
;
_journal_issue 3
_journal_name_full 'Chemical Science'
_journal_page_first 1234
_journal_paper_doi 10.1039/c2sc21923a
_journal_volume 4
_journal_year 2013
_chemical_absolute_configuration ad
_chemical_formula_moiety 'C48 H64 Cl Ir N2 O2, C6 H14'
_chemical_formula_sum 'C54 H78 Cl Ir N2 O2'
_chemical_formula_weight 1014.83
_chemical_name_systematic
;
?
;
_space_group_crystal_system orthorhombic
_space_group_IT_number 18
_space_group_name_Hall 'P 2 2ab'
_space_group_name_H-M_alt 'P 21 21 2'
_symmetry_space_group_name_Hall 'P 2 2ab'
_symmetry_space_group_name_H-M 'P 21 21 2'
_atom_sites_solution_hydrogens geom
_atom_sites_solution_primary direct
_atom_sites_solution_secondary difmap
_audit_creation_date 2011-07-18
_audit_creation_method
;
Olex2 1.1-alpha
(compiled 2011.07.08 svn.r1848, GUI svn.r3697)
;
_audit_update_record
;
2012-05-31 # Formatted by publCIF
;
_cell_angle_alpha 90.00
_cell_angle_beta 90.00
_cell_angle_gamma 90.00
_cell_formula_units_Z 4
_cell_length_a 25.5236(14)
_cell_length_b 13.7422(8)
_cell_length_c 14.3634(8)
_cell_measurement_reflns_used 9955
_cell_measurement_temperature 100.15
_cell_measurement_theta_max 27.47
_cell_measurement_theta_min 2.20
_cell_volume 5038.0(5)
_computing_data_reduction 'SAINT v7.68A (Bruker, 2009)'
_computing_molecular_graphics
;
O. V. Dolomanov, L. J. Bourhis, R. J. Gildea, J. A. K. Howard and H. Puschmann,
OLEX2: a complete structure solution, refinement and analysis program.
J. Appl. Cryst. (2009). 42, 339-341.
;
_computing_publication_material
;
O. V. Dolomanov, L. J. Bourhis, R. J. Gildea, J. A. K. Howard and H. Puschmann,
OLEX2: a complete structure solution, refinement and analysis program.
J. Appl. Cryst. (2009). 42, 339-341.
;
_computing_structure_refinement 'XL, G.M. Sheldrick, Acta Cryst. (2008). A64, 112-122'
_computing_structure_solution 'SHELXS-97 (Sheldrick, 2008)'
_diffrn_ambient_temperature 100.15
_diffrn_measured_fraction_theta_full 0.997
_diffrn_measured_fraction_theta_max 0.997
_diffrn_measurement_device_type 'Bruker APEX-II CCD'
_diffrn_measurement_method '\f and \w scans'
_diffrn_radiation_monochromator graphite
_diffrn_radiation_type MoK\a
_diffrn_radiation_wavelength 0.71073
_diffrn_reflns_av_R_equivalents 0.0412
_diffrn_reflns_av_unetI/netI 0.0504
_diffrn_reflns_limit_h_max 33
_diffrn_reflns_limit_h_min -33
_diffrn_reflns_limit_k_max 17
_diffrn_reflns_limit_k_min -15
_diffrn_reflns_limit_l_max 18
_diffrn_reflns_limit_l_min -17
_diffrn_reflns_number 37760
_diffrn_reflns_theta_full 27.49
_diffrn_reflns_theta_max 27.49
_diffrn_reflns_theta_min 1.60
_diffrn_source 'fine-focus sealed tube'
_diffrn_standards_number 0
_exptl_absorpt_coefficient_mu 2.743
_exptl_absorpt_correction_T_max 0.4305
_exptl_absorpt_correction_T_min 0.3454
_exptl_absorpt_correction_type multi-scan
_exptl_absorpt_process_details
;
SADABS-2008/1 (Bruker,2008) was used for absorption correction.
R(int) was 0.0768 before and 0.0470 after correction.
The Ratio of minimum to maximum transmission is 0.8023.
The \l/2 correction factor is 0.00.
{Info from C:\frames\Xiao\JBARNARD\JHB93\work\sad.abs}
;
_exptl_crystal_colour red
_exptl_crystal_density_diffrn 1.338
_exptl_crystal_density_method 'not measured'
_exptl_crystal_description prism
_exptl_crystal_F_000 2104
_exptl_crystal_size_max 0.39
_exptl_crystal_size_mid 0.19
_exptl_crystal_size_min 0.17
_refine_diff_density_max 1.894
_refine_diff_density_min -1.172
_refine_diff_density_rms 0.114
_refine_ls_abs_structure_details 'Flack H D (1983), Acta Cryst. A39, 876-881'
_refine_ls_abs_structure_Flack -0.007(7)
_refine_ls_extinction_method none
_refine_ls_goodness_of_fit_ref 1.088
_refine_ls_hydrogen_treatment mixed
_refine_ls_matrix_type full
_refine_ls_number_parameters 559
_refine_ls_number_reflns 11448
_refine_ls_number_restraints 49
_refine_ls_restrained_S_all 1.106
_refine_ls_R_factor_all 0.0429
_refine_ls_R_factor_gt 0.0395
_refine_ls_shift/su_max 0.026
_refine_ls_shift/su_mean 0.001
_refine_ls_structure_factor_coef Fsqd
_refine_ls_weighting_details 'calc w=1/[\s^2^(Fo^2^)+(0.0342P)^2^+8.5792P] where P=(Fo^2^+2Fc^2^)/3'
_refine_ls_weighting_scheme calc
_refine_ls_wR_factor_gt 0.0838
_refine_ls_wR_factor_ref 0.0860
_reflns_number_gt 10897
_reflns_number_total 11448
_reflns_threshold_expression >2sigma(I)
_cod_data_source_file c2sc21923a.txt
_cod_data_source_block jhb93m
_cod_database_code 1514579

loop_
_space_group_symop_id
_space_group_symop_operation_xyz
1 'x, y, z'
2 '-x, -y, z'
3 'x+1/2, -y+1/2, -z'
4 '-x+1/2, y+1/2, -z'

loop_
_atom_site_label
_atom_site_type_symbol
_atom_site_fract_x
_atom_site_fract_y
_atom_site_fract_z
_atom_site_U_iso_or_equiv
_atom_site_adp_type
_atom_site_occupancy
_atom_site_symmetry_multiplicity
_atom_site_calc_flag
_atom_site_refinement_flags
_atom_site_disorder_assembly
_atom_site_disorder_group
Ir1 Ir 0.135247(7) 0.111217(15) -0.057169(13) 0.01707(5) Uani 1 1 d . . .
Cl1 Cl 0.21817(5) 0.03056(10) -0.08310(9) 0.0222(3) Uani 1 1 d . . .
O1 O 0.13136(19) 0.2058(3) -0.2946(3) 0.0358(10) Uani 1 1 d . . .
N1 N 0.17802(14) 0.1891(3) 0.0445(3) 0.0183(9) Uani 1 1 d . . .
C1 C 0.20489(18) 0.2638(4) 0.0130(4) 0.0196(11) Uani 1 1 d . . .
O2 O 0.1665(2) 0.3481(3) -0.3545(3) 0.0410(11) Uani 1 1 d . . .
N2 N 0.24173(15) 0.2974(3) 0.0719(3) 0.0213(10) Uani 1 1 d D . .
C2 C 0.24371(19) 0.2373(4) 0.1558(4) 0.0207(11) Uani 1 1 d . . .
H2A H 0.2347 0.2775 0.2116 0.025 Uiso 1 1 calc R . .
H2 H 0.258(2) 0.361(2) 0.061(5) 0.041(18) Uiso 1 1 d D . .
C3 C 0.19856(18) 0.1618(4) 0.1363(4) 0.0192(11) Uani 1 1 d . . .
H3 H 0.2142 0.0952 0.1319 0.023 Uiso 1 1 calc R . .
C4 C 0.15877(18) 0.1626(4) 0.2156(4) 0.0199(11) Uani 1 1 d . . .
C5 C 0.12495(18) 0.2406(4) 0.2269(4) 0.0187(11) Uani 1 1 d . . .
H5 H 0.1258 0.2930 0.1837 0.022 Uiso 1 1 calc R . .
C6 C 0.0895(2) 0.2428(4) 0.3013(4) 0.0223(12) Uani 1 1 d . . .
C7 C 0.0898(2) 0.1617(5) 0.3621(4) 0.0322(14) Uani 1 1 d . . .
H7 H 0.0653 0.1603 0.4119 0.039 Uiso 1 1 calc R . .
C8 C 0.1239(2) 0.0849(4) 0.3525(4) 0.0283(14) Uani 1 1 d . . .
C9 C 0.1587(2) 0.0867(4) 0.2784(4) 0.0235(13) Uani 1 1 d . . .
H9 H 0.1829 0.0347 0.2707 0.028 Uiso 1 1 calc R . .
C10 C 0.1210(3) -0.0042(5) 0.4181(5) 0.0445(19) Uani 1 1 d . . .
C11 C 0.1742(4) -0.0576(7) 0.4202(7) 0.083(3) Uani 1 1 d . . .
H11A H 0.1723 -0.1125 0.4636 0.124 Uiso 1 1 calc R . .
H11B H 0.2016 -0.0124 0.4405 0.124 Uiso 1 1 calc R . .
H11C H 0.1825 -0.0818 0.3577 0.124 Uiso 1 1 calc R . .
C12 C 0.0818(5) -0.0735(7) 0.3813(8) 0.100(4) Uani 1 1 d . . .
H12A H 0.0763 -0.1260 0.4264 0.151 Uiso 1 1 calc R . .
H12B H 0.0944 -0.1011 0.3225 0.151 Uiso 1 1 calc R . .
H12C H 0.0486 -0.0394 0.3705 0.151 Uiso 1 1 calc R . .
C13 C 0.1075(6) 0.0246(7) 0.5132(6) 0.126(6) Uani 1 1 d . . .
H13A H 0.0718 0.0506 0.5143 0.189 Uiso 1 1 calc R . .
H13B H 0.1320 0.0746 0.5346 0.189 Uiso 1 1 calc R . .
H13C H 0.1096 -0.0322 0.5542 0.189 Uiso 1 1 calc R . .
C14 C 0.0516(2) 0.3279(5) 0.3181(4) 0.0306(13) Uani 1 1 d . . .
C15 C 0.0573(3) 0.3655(6) 0.4157(5) 0.053(2) Uani 1 1 d . . .
H15A H 0.0477 0.3142 0.4599 0.079 Uiso 1 1 calc R . .
H15B H 0.0341 0.4216 0.4244 0.079 Uiso 1 1 calc R . .
H15C H 0.0936 0.3853 0.4264 0.079 Uiso 1 1 calc R . .
C16 C -0.0050(2) 0.2927(6) 0.3036(5) 0.0456(18) Uani 1 1 d . . .
H16A H -0.0093 0.2699 0.2394 0.068 Uiso 1 1 calc R . .
H16B H -0.0293 0.3466 0.3154 0.068 Uiso 1 1 calc R . .
H16C H -0.0125 0.2393 0.3468 0.068 Uiso 1 1 calc R . .
C17 C 0.0624(3) 0.4123(5) 0.2515(6) 0.061(3) Uani 1 1 d . . .
H17A H 0.0995 0.4302 0.2551 0.092 Uiso 1 1 calc R . .
H17B H 0.0408 0.4682 0.2691 0.092 Uiso 1 1 calc R . .
H17C H 0.0539 0.3924 0.1878 0.092 Uiso 1 1 calc R . .
C18 C 0.29706(18) 0.1898(4) 0.1694(4) 0.0181(11) Uani 1 1 d . . .
C19 C 0.3217(2) 0.1928(4) 0.2557(4) 0.0233(12) Uani 1 1 d . . .
H19 H 0.3055 0.2262 0.3058 0.028 Uiso 1 1 calc R . .
C20 C 0.3701(2) 0.1474(4) 0.2698(4) 0.0251(12) Uani 1 1 d . A .
C21 C 0.39304(19) 0.1012(4) 0.1945(4) 0.0260(12) Uani 1 1 d . . .
H21 H 0.4264 0.0720 0.2027 0.031 Uiso 1 1 calc R . .
C22 C 0.3688(2) 0.0957(3) 0.1057(4) 0.0222(11) Uani 1 1 d . . .
C23 C 0.32030(19) 0.1406(4) 0.0957(4) 0.0213(11) Uani 1 1 d . . .
H23 H 0.3027 0.1375 0.0374 0.026 Uiso 1 1 calc R . .
C24 C 0.39655(19) 0.0444(4) 0.0258(4) 0.0267(13) Uani 1 1 d . . .
C25 C 0.3582(2) 0.0193(5) -0.0524(5) 0.0357(14) Uani 1 1 d . . .
H25A H 0.3762 -0.0201 -0.0996 0.054 Uiso 1 1 calc R . .
H25B H 0.3453 0.0794 -0.0811 0.054 Uiso 1 1 calc R . .
H25C H 0.3287 -0.0175 -0.0269 0.054 Uiso 1 1 calc R . .
C26 C 0.4394(2) 0.1113(5) -0.0127(4) 0.0316(13) Uani 1 1 d . . .
H26A H 0.4644 0.1268 0.0368 0.047 Uiso 1 1 calc R . .
H26B H 0.4234 0.1716 -0.0358 0.047 Uiso 1 1 calc R . .
H26C H 0.4576 0.0785 -0.0639 0.047 Uiso 1 1 calc R . .
C27 C 0.4216(2) -0.0508(4) 0.0587(6) 0.0373(15) Uani 1 1 d . . .
H27A H 0.4492 -0.0364 0.1042 0.056 Uiso 1 1 calc R . .
H27B H 0.4369 -0.0849 0.0053 0.056 Uiso 1 1 calc R . .
H27C H 0.3949 -0.0921 0.0876 0.056 Uiso 1 1 calc R . .
C28 C 0.3957(2) 0.1482(5) 0.3686(4) 0.0349(15) Uani 1 1 d D . .
C32 C 0.19628(18) 0.2946(4) -0.0819(4) 0.0201(12) Uani 1 1 d . . .
C33 C 0.16392(19) 0.2278(4) -0.1316(4) 0.0204(11) Uani 1 1 d . . .
C34 C 0.1577(2) 0.2557(4) -0.2238(4) 0.0253(12) Uani 1 1 d . . .
C35 C 0.1308(5) 0.2727(6) -0.3701(6) 0.085(4) Uani 1 1 d . . .
H35A H 0.1399 0.2384 -0.4285 0.102 Uiso 1 1 calc R . .
H35B H 0.0951 0.3002 -0.3772 0.102 Uiso 1 1 calc R . .
C36 C 0.1786(2) 0.3393(5) -0.2614(4) 0.0302(13) Uani 1 1 d . . .
C37 C 0.2087(2) 0.4046(5) -0.2122(4) 0.0286(13) Uani 1 1 d . . .
H37 H 0.2218 0.4630 -0.2389 0.034 Uiso 1 1 calc R . .
C38 C 0.21852(19) 0.3779(5) -0.1195(4) 0.0263(12) Uani 1 1 d . . .
H38 H 0.2407 0.4174 -0.0821 0.032 Uiso 1 1 calc R . .
C39 C 0.05540(17) 0.1162(5) -0.0085(4) 0.0207(11) Uani 1 1 d . . .
C40 C 0.05588(18) 0.1159(5) -0.1088(4) 0.0240(11) Uani 1 1 d . . .
C41 C 0.0807(2) 0.0279(4) -0.1399(4) 0.0240(13) Uani 1 1 d . . .
C42 C 0.09162(18) -0.0302(4) -0.0571(5) 0.0211(10) Uani 1 1 d . . .
C43 C 0.07558(19) 0.0219(4) 0.0220(4) 0.0216(12) Uani 1 1 d . . .
C44 C 0.0767(2) -0.0135(5) 0.1211(4) 0.0278(14) Uani 1 1 d . . .
H44A H 0.1078 -0.0540 0.1307 0.042 Uiso 1 1 calc R . .
H44B H 0.0452 -0.0519 0.1337 0.042 Uiso 1 1 calc R . .
H44C H 0.0779 0.0424 0.1634 0.042 Uiso 1 1 calc R . .
C45 C 0.1160(2) -0.1293(4) -0.0587(5) 0.0306(13) Uani 1 1 d . . .
H45A H 0.1423 -0.1323 -0.1084 0.046 Uiso 1 1 calc R . .
H45B H 0.0888 -0.1783 -0.0701 0.046 Uiso 1 1 calc R . .
H45C H 0.1329 -0.1422 0.0013 0.046 Uiso 1 1 calc R . .
C46 C 0.0858(3) -0.0065(5) -0.2379(4) 0.0313(14) Uani 1 1 d . . .
H46A H 0.0855 0.0496 -0.2800 0.047 Uiso 1 1 calc R . .
H46B H 0.0565 -0.0496 -0.2530 0.047 Uiso 1 1 calc R . .
H46C H 0.1189 -0.0420 -0.2450 0.047 Uiso 1 1 calc R . .
C47 C 0.0314(2) 0.1940(5) -0.1683(4) 0.0298(14) Uani 1 1 d . . .
H47A H 0.0437 0.2580 -0.1475 0.045 Uiso 1 1 calc R . .
H47B H -0.0068 0.1908 -0.1627 0.045 Uiso 1 1 calc R . .
H47C H 0.0415 0.1841 -0.2335 0.045 Uiso 1 1 calc R . .
C48 C 0.03061(19) 0.1920(4) 0.0508(5) 0.0263(12) Uani 1 1 d . . .
H48A H 0.0450 0.1881 0.1139 0.039 Uiso 1 1 calc R . .
H48B H -0.0073 0.1813 0.0528 0.039 Uiso 1 1 calc R . .
H48C H 0.0379 0.2564 0.0246 0.039 Uiso 1 1 calc R . .
C29A C 0.4140(7) 0.0577(11) 0.4009(12) 0.0568(16) Uiso 0.50 1 d PDU A 1
H29A H 0.4476 0.0666 0.4325 0.085 Uiso 0.50 1 calc PR A 1
H29B H 0.4185 0.0133 0.3481 0.085 Uiso 0.50 1 calc PR A 1
H29C H 0.3885 0.0301 0.4446 0.085 Uiso 0.50 1 calc PR A 1
C30A C 0.3623(6) 0.1984(11) 0.4430(10) 0.0568(16) Uiso 0.50 1 d PDU A 1
H30A H 0.3379 0.1512 0.4701 0.085 Uiso 0.50 1 calc PR A 1
H30B H 0.3425 0.2518 0.4146 0.085 Uiso 0.50 1 calc PR A 1
H30C H 0.3851 0.2243 0.4920 0.085 Uiso 0.50 1 calc PR A 1
C31A C 0.4427(6) 0.2234(13) 0.3649(12) 0.0568(16) Uiso 0.50 1 d PDU A 1
H31A H 0.4296 0.2872 0.3451 0.085 Uiso 0.50 1 calc PR A 1
H31B H 0.4691 0.2006 0.3206 0.085 Uiso 0.50 1 calc PR A 1
H31C H 0.4585 0.2291 0.4269 0.085 Uiso 0.50 1 calc PR A 1
C29B C 0.4470(4) 0.0901(11) 0.3619(12) 0.0568(16) Uiso 0.50 1 d PDU A 2
H29D H 0.4634 0.0864 0.4235 0.085 Uiso 0.50 1 calc PR A 2
H29E H 0.4709 0.1225 0.3184 0.085 Uiso 0.50 1 calc PR A 2
H29F H 0.4394 0.0242 0.3395 0.085 Uiso 0.50 1 calc PR A 2
C30B C 0.3690(5) 0.1144(12) 0.4201(9) 0.0568(16) Uiso 0.50 1 d PDU A 2
H30D H 0.3652 0.0449 0.4061 0.085 Uiso 0.50 1 calc PR A 2
H30E H 0.3347 0.1460 0.4170 0.085 Uiso 0.50 1 calc PR A 2
H30F H 0.3836 0.1222 0.4827 0.085 Uiso 0.50 1 calc PR A 2
C31B C 0.4122(6) 0.2531(7) 0.3860(12) 0.0568(16) Uiso 0.50 1 d PDU A 2
H31D H 0.3817 0.2959 0.3796 0.085 Uiso 0.50 1 calc PR A 2
H31E H 0.4390 0.2719 0.3406 0.085 Uiso 0.50 1 calc PR A 2
H31F H 0.4265 0.2589 0.4491 0.085 Uiso 0.50 1 calc PR A 2
C1S C 0.2176(3) 0.3841(10) 0.4083(7) 0.094(4) Uani 1 1 d DU . .
H1SA H 0.2124 0.4163 0.4685 0.141 Uiso 1 1 calc R . .
H1SB H 0.2316 0.3186 0.4184 0.141 Uiso 1 1 calc R . .
H1SC H 0.1839 0.3796 0.3756 0.141 Uiso 1 1 calc R . .
C2S C 0.2557(5) 0.4425(7) 0.3502(8) 0.116(4) Uani 1 1 d DU . .
H2SA H 0.2532 0.4187 0.2854 0.139 Uiso 1 1 calc R . .
H2SB H 0.2915 0.4271 0.3725 0.139 Uiso 1 1 calc R . .
C3S C 0.2504(5) 0.5545(7) 0.3477(8) 0.100(4) Uani 1 1 d DU . .
H3SA H 0.2510 0.5806 0.4120 0.120 Uiso 1 1 calc R . .
H3SB H 0.2803 0.5830 0.3132 0.120 Uiso 1 1 calc R . .
C4S C 0.1999(4) 0.5826(9) 0.3011(9) 0.109(4) Uani 1 1 d DU . .
H4SA H 0.1698 0.5705 0.3431 0.131 Uiso 1 1 calc R . .
H4SB H 0.1948 0.5445 0.2433 0.131 Uiso 1 1 calc R . .
C5S C 0.2042(5) 0.6894(9) 0.2790(9) 0.122(5) Uani 1 1 d DU . .
H5SA H 0.2337 0.7004 0.2354 0.146 Uiso 1 1 calc R . .
H5SB H 0.2114 0.7264 0.3368 0.146 Uiso 1 1 calc R . .
C6S C 0.1538(5) 0.7249(12) 0.2358(12) 0.212(9) Uani 1 1 d DU . .
H6SA H 0.1255 0.6795 0.2507 0.318 Uiso 1 1 calc R . .
H6SB H 0.1580 0.7288 0.1680 0.318 Uiso 1 1 calc R . .
H6SC H 0.1453 0.7895 0.2604 0.318 Uiso 1 1 calc R . .

loop_
_atom_site_aniso_label
_atom_site_aniso_U_11
_atom_site_aniso_U_22
_atom_site_aniso_U_33
_atom_site_aniso_U_23
_atom_site_aniso_U_13
_atom_site_aniso_U_12
Ir1 0.01346(7) 0.01405(9) 0.02369(9) -0.00288(9) -0.00122(8) -0.00034(8)
Cl1 0.0179(5) 0.0179(7) 0.0309(7) -0.0043(5) -0.0001(5) 0.0026(5)
O1 0.045(2) 0.029(2) 0.034(2) 0.0035(19) -0.006(2) -0.006(2)
N1 0.0137(17) 0.016(2) 0.025(2) -0.002(2) 0.0015(17) -0.0028(16)
C1 0.014(2) 0.011(3) 0.034(3) -0.006(2) -0.001(2) 0.005(2)
O2 0.070(3) 0.024(3) 0.029(2) 0.005(2) 0.003(2) -0.007(2)
N2 0.0158(18) 0.012(2) 0.036(3) -0.002(2) -0.0073(18) 0.0001(17)
C2 0.017(2) 0.013(3) 0.032(3) -0.005(2) 0.001(2) 0.004(2)
C3 0.016(2) 0.011(3) 0.031(3) -0.005(2) -0.0024(19) 0.003(2)
C4 0.013(2) 0.018(3) 0.029(3) -0.001(2) -0.0062(19) -0.004(2)
C5 0.020(3) 0.016(3) 0.021(3) 0.002(2) 0.0010(18) -0.006(2)
C6 0.022(2) 0.023(3) 0.022(3) -0.001(2) 0.007(2) 0.000(2)
C7 0.036(3) 0.036(4) 0.025(3) -0.003(3) 0.009(2) -0.008(3)
C8 0.038(3) 0.020(3) 0.026(3) 0.006(2) -0.009(2) -0.004(2)
C9 0.029(3) 0.021(3) 0.021(3) 0.002(2) -0.007(2) 0.001(2)
C10 0.072(5) 0.029(4) 0.033(4) 0.017(3) -0.009(3) -0.009(3)
C11 0.097(7) 0.072(7) 0.081(8) 0.039(6) 0.002(6) 0.033(6)
C12 0.143(10) 0.055(6) 0.104(8) 0.051(6) -0.058(7) -0.060(7)
C13 0.29(2) 0.044(6) 0.044(5) 0.025(5) 0.041(8) 0.029(9)
C14 0.027(3) 0.026(3) 0.038(3) -0.002(3) 0.012(2) 0.001(3)
C15 0.044(4) 0.055(6) 0.059(5) -0.018(4) 0.013(3) 0.014(4)
C16 0.028(3) 0.050(5) 0.059(5) 0.000(4) 0.009(3) 0.002(3)
C17 0.058(4) 0.030(5) 0.096(6) 0.024(4) 0.048(4) 0.021(4)
C18 0.016(2) 0.013(3) 0.025(3) -0.001(2) -0.0019(19) -0.003(2)
C19 0.023(2) 0.017(3) 0.030(3) 0.000(2) 0.000(2) -0.002(2)
C20 0.027(3) 0.014(3) 0.034(3) 0.004(2) -0.009(2) 0.000(2)
C21 0.019(2) 0.012(3) 0.047(3) 0.000(3) -0.009(2) -0.001(2)
C22 0.016(2) 0.005(3) 0.045(3) 0.000(2) -0.001(2) -0.002(2)
C23 0.016(2) 0.016(3) 0.032(3) -0.001(2) 0.000(2) 0.000(2)
C24 0.014(2) 0.018(3) 0.048(4) -0.010(3) 0.003(2) 0.003(2)
C25 0.021(3) 0.038(4) 0.048(3) -0.022(3) 0.008(3) 0.001(2)
C26 0.022(2) 0.025(3) 0.048(3) -0.007(3) 0.010(2) 0.000(3)
C27 0.024(2) 0.019(3) 0.069(4) -0.008(4) 0.009(3) 0.004(2)
C28 0.034(3) 0.037(4) 0.033(3) 0.009(3) -0.012(3) 0.005(3)
C32 0.013(2) 0.017(3) 0.030(3) -0.001(2) 0.0051(18) -0.001(2)
C33 0.018(2) 0.014(3) 0.030(3) 0.000(2) 0.001(2) 0.004(2)
C34 0.023(2) 0.021(3) 0.031(3) -0.006(3) 0.000(2) 0.004(2)
C35 0.164(10) 0.049(6) 0.041(5) 0.019(4) -0.023(6) -0.046(7)
C36 0.033(3) 0.034(4) 0.023(3) 0.004(3) 0.000(2) 0.001(3)
C37 0.027(3) 0.023(4) 0.035(3) 0.000(3) 0.006(2) -0.003(2)
C38 0.017(2) 0.024(3) 0.038(3) -0.003(3) 0.003(2) -0.003(2)
C39 0.014(2) 0.021(3) 0.028(3) 0.000(3) -0.0054(18) 0.001(3)
C40 0.016(2) 0.023(3) 0.033(3) 0.001(3) -0.0061(19) -0.003(3)
C41 0.020(2) 0.021(3) 0.031(3) -0.002(3) -0.004(2) -0.008(2)
C42 0.016(2) 0.016(3) 0.032(3) -0.003(3) -0.004(2) -0.003(2)
C43 0.010(2) 0.022(3) 0.032(3) 0.001(2) -0.004(2) -0.006(2)
C44 0.027(3) 0.024(4) 0.032(3) 0.007(3) -0.004(2) -0.010(3)
C45 0.025(2) 0.022(3) 0.045(3) -0.002(3) -0.002(3) -0.003(2)
C46 0.038(3) 0.026(4) 0.029(3) -0.005(3) -0.002(3) -0.011(3)
C47 0.018(2) 0.032(4) 0.040(3) 0.004(3) -0.010(2) -0.003(2)
C48 0.017(2) 0.025(3) 0.037(3) -0.002(3) 0.003(3) 0.001(2)
C1S 0.039(4) 0.146(11) 0.098(8) -0.009(8) 0.003(4) -0.010(6)
C2S 0.187(11) 0.079(8) 0.082(8) -0.025(7) -0.003(8) -0.020(8)
C3S 0.149(9) 0.081(8) 0.069(7) -0.012(6) -0.015(6) -0.033(7)
C4S 0.098(7) 0.140(11) 0.090(8) -0.028(8) 0.026(6) -0.010(8)
C5S 0.099(8) 0.154(12) 0.111(9) -0.045(9) 0.009(7) -0.042(9)
C6S 0.088(9) 0.29(2) 0.261(19) -0.209(16) 0.003(11) -0.036(12)

loop_
_atom_type_symbol
_atom_type_description
_atom_type_scat_dispersion_real
_atom_type_scat_dispersion_imag
_atom_type_scat_source
C C 0.0033 0.0016 'International Tables Vol C Tables 4.2.6.8 and 6.1.1.4'
H H 0.0000 0.0000 'International Tables Vol C Tables 4.2.6.8 and 6.1.1.4'
Cl Cl 0.1484 0.1585 'International Tables Vol C Tables 4.2.6.8 and 6.1.1.4'
Ir Ir -1.4442 7.9887 'International Tables Vol C Tables 4.2.6.8 and 6.1.1.4'
N N 0.0061 0.0033 'International Tables Vol C Tables 4.2.6.8 and 6.1.1.4'
O O 0.0106 0.0060 'International Tables Vol C Tables 4.2.6.8 and 6.1.1.4'

loop_
_geom_angle_atom_site_label_1
_geom_angle_atom_site_label_2
_geom_angle_atom_site_label_3
_geom_angle
N1 Ir1 Cl1 83.48(11)
N1 Ir1 C39 104.36(18)
N1 Ir1 C40 135.0(2)
N1 Ir1 C41 168.98(19)
N1 Ir1 C42 134.1(2)
N1 Ir1 C43 105.94(18)
C33 Ir1 Cl1 88.04(14)
C33 Ir1 N1 77.4(2)
C33 Ir1 C39 118.7(2)
C33 Ir1 C40 97.6(2)
C33 Ir1 C41 110.8(2)
C33 Ir1 C42 148.4(2)
C33 Ir1 C43 157.2(2)
C39 Ir1 Cl1 153.11(18)
C39 Ir1 C40 39.04(17)
C39 Ir1 C41 65.5(2)
C39 Ir1 C42 63.7(2)
C39 Ir1 C43 38.5(2)
C40 Ir1 Cl1 141.47(17)
C40 Ir1 C41 38.9(2)
C40 Ir1 C42 63.8(2)
C40 Ir1 C43 63.7(2)
C41 Ir1 Cl1 103.69(16)
C41 Ir1 C42 38.7(2)
C41 Ir1 C43 63.58(19)
C42 Ir1 Cl1 92.14(13)
C42 Ir1 C43 36.4(2)
C43 Ir1 Cl1 114.71(15)
C34 O1 C35 104.0(5)
C1 N1 Ir1 115.3(4)
C1 N1 C3 108.8(4)
C3 N1 Ir1 132.5(3)
N1 C1 N2 114.6(5)
N1 C1 C32 118.3(5)
N2 C1 C32 126.8(5)
C36 O2 C35 103.7(5)
C1 N2 C2 110.3(4)
C1 N2 H2 120(4)
C2 N2 H2 128(4)
N2 C2 H2A 109.8
N2 C2 C3 101.6(4)
N2 C2 C18 112.3(4)
C3 C2 H2A 109.8
C18 C2 H2A 109.8
C18 C2 C3 113.3(4)
N1 C3 C2 104.6(4)
N1 C3 H3 108.7
N1 C3 C4 115.5(4)
C2 C3 H3 108.7
C4 C3 C2 110.4(4)
C4 C3 H3 108.7
C5 C4 C3 120.5(5)
C9 C4 C3 118.9(5)
C9 C4 C5 120.6(5)
C4 C5 H5 119.7
C4 C5 C6 120.5(5)
C6 C5 H5 119.7
C5 C6 C7 116.7(5)
C5 C6 C14 122.9(5)
C7 C6 C14 120.4(5)
C6 C7 H7 118.4
C8 C7 C6 123.1(5)
C8 C7 H7 118.4
C7 C8 C9 118.0(5)
C7 C8 C10 121.1(6)
C9 C8 C10 120.8(6)
C4 C9 C8 121.0(5)
C4 C9 H9 119.5
C8 C9 H9 119.5
C11 C10 C8 110.2(6)
C12 C10 C8 108.9(6)
C12 C10 C11 107.3(8)
C13 C10 C8 111.4(6)
C13 C10 C11 108.5(8)
C13 C10 C12 110.4(9)
C10 C11 H11A 109.5
C10 C11 H11B 109.5
C10 C11 H11C 109.5
H11A C11 H11B 109.5
H11A C11 H11C 109.5
H11B C11 H11C 109.5
C10 C12 H12A 109.5
C10 C12 H12B 109.5
C10 C12 H12C 109.5
H12A C12 H12B 109.5
H12A C12 H12C 109.5
H12B C12 H12C 109.5
C10 C13 H13A 109.5
C10 C13 H13B 109.5
C10 C13 H13C 109.5
H13A C13 H13B 109.5
H13A C13 H13C 109.5
H13B C13 H13C 109.5
C6 C14 C16 109.3(5)
C15 C14 C6 110.4(5)
C15 C14 C16 108.9(5)
C15 C14 C17 107.8(6)
C17 C14 C6 111.5(5)
C17 C14 C16 108.9(6)
C14 C15 H15A 109.5
C14 C15 H15B 109.5
C14 C15 H15C 109.5
H15A C15 H15B 109.5
H15A C15 H15C 109.5
H15B C15 H15C 109.5
C14 C16 H16A 109.5
C14 C16 H16B 109.5
C14 C16 H16C 109.5
H16A C16 H16B 109.5
H16A C16 H16C 109.5
H16B C16 H16C 109.5
C14 C17 H17A 109.5
C14 C17 H17B 109.5
C14 C17 H17C 109.5
H17A C17 H17B 109.5
H17A C17 H17C 109.5
H17B C17 H17C 109.5
C19 C18 C2 120.5(5)
C19 C18 C23 120.0(5)
C23 C18 C2 119.5(5)
C18 C19 H19 119.5
C18 C19 C20 121.1(5)
C20 C19 H19 119.5
C19 C20 C28 119.9(5)
C21 C20 C19 117.7(5)
C21 C20 C28 122.4(5)
C20 C21 H21 118.6
C20 C21 C22 122.8(5)
C22 C21 H21 118.6
C21 C22 C24 120.1(5)
C23 C22 C21 117.2(5)
C23 C22 C24 122.7(5)
C18 C23 C22 121.1(5)
C18 C23 H23 119.5
C22 C23 H23 119.5
C22 C24 C25 111.2(4)
C22 C24 C26 109.0(5)
C22 C24 C27 110.9(5)
C25 C24 C26 109.0(5)
C25 C24 C27 107.6(5)
C26 C24 C27 109.0(4)
C24 C25 H25A 109.5
C24 C25 H25B 109.5
C24 C25 H25C 109.5
H25A C25 H25B 109.5
H25A C25 H25C 109.5
H25B C25 H25C 109.5
C24 C26 H26A 109.5
C24 C26 H26B 109.5
C24 C26 H26C 109.5
H26A C26 H26B 109.5
H26A C26 H26C 109.5
H26B C26 H26C 109.5
C24 C27 H27A 109.5
C24 C27 H27B 109.5
C24 C27 H27C 109.5
H27A C27 H27B 109.5
H27A C27 H27C 109.5
H27B C27 H27C 109.5
C20 C28 C31A 106.9(7)
C29A C28 C20 115.6(8)
C29A C28 C30A 110.6(10)
C29A C28 C31A 109.7(10)
C29A C28 C29B 43.9(8)
C29A C28 C31B 133.7(10)
C30A C28 C20 113.8(8)
C30A C28 C31A 98.7(9)
C30A C28 C29B 138.8(10)
C29B C28 C20 107.2(8)
C29B C28 C31A 72.1(9)
C30B C28 C20 110.3(9)
C30B C28 C29A 67.2(11)
C30B C28 C30A 51.7(9)
C30B C28 C31A 139.6(12)
C30B C28 C29B 110.3(11)
C30B C28 C31B 117.2(12)
C31B C28 C20 105.8(8)
C31B C28 C30A 67.2(9)
C31B C28 C31A 34.7(8)
C31B C28 C29B 105.5(9)
C33 C32 C1 111.9(5)
C38 C32 C1 123.2(5)
C38 C32 C33 124.9(5)
C32 C33 Ir1 116.5(4)
C34 C33 Ir1 132.0(4)
C34 C33 C32 111.5(5)
C33 C34 O1 127.9(5)
C36 C34 O1 108.0(5)
C36 C34 C33 124.1(5)
O1 C35 H35A 109.6
O1 C35 H35B 109.6
O2 C35 O1 110.5(7)
O2 C35 H35A 109.6
O2 C35 H35B 109.6
H35A C35 H35B 108.1
C34 C36 O2 111.5(6)
C34 C36 C37 123.9(6)
C37 C36 O2 124.5(6)
C36 C37 H37 122.7
C36 C37 C38 114.6(6)
C38 C37 H37 122.7
C32 C38 C37 120.8(5)
C32 C38 H38 119.6
C37 C38 H38 119.6
C40 C39 Ir1 70.6(3)
C40 C39 C43 107.1(6)
C40 C39 C48 125.3(6)
C43 C39 Ir1 74.7(3)
C43 C39 C48 126.9(5)
C48 C39 Ir1 127.6(4)
C39 C40 Ir1 70.4(3)
C39 C40 C47 124.2(6)
C41 C40 Ir1 70.7(3)
C41 C40 C39 108.5(6)
C41 C40 C47 127.3(5)
C47 C40 Ir1 127.2(4)
C40 C41 Ir1 70.5(3)
C40 C41 C42 106.9(5)
C40 C41 C46 126.9(5)
C42 C41 Ir1 73.6(3)
C42 C41 C46 125.4(6)
C46 C41 Ir1 129.1(4)
C41 C42 Ir1 67.7(3)
C41 C42 C45 124.4(6)
C43 C42 Ir1 72.7(3)
C43 C42 C41 109.0(4)
C43 C42 C45 126.7(6)
C45 C42 Ir1 125.6(3)
C39 C43 Ir1 66.8(3)
C39 C43 C44 125.3(5)
C42 C43 Ir1 70.9(3)
C42 C43 C39 108.2(5)
C42 C43 C44 126.5(6)
C44 C43 Ir1 129.7(4)
C43 C44 H44A 109.5
C43 C44 H44B 109.5
C43 C44 H44C 109.5
H44A C44 H44B 109.5
H44A C44 H44C 109.5
H44B C44 H44C 109.5
C42 C45 H45A 109.5
C42 C45 H45B 109.5
C42 C45 H45C 109.5
H45A C45 H45B 109.5
H45A C45 H45C 109.5
H45B C45 H45C 109.5
C41 C46 H46A 109.5
C41 C46 H46B 109.5
C41 C46 H46C 109.5
H46A C46 H46B 109.5
H46A C46 H46C 109.5
H46B C46 H46C 109.5
C40 C47 H47A 109.5
C40 C47 H47B 109.5
C40 C47 H47C 109.5
H47A C47 H47B 109.5
H47A C47 H47C 109.5
H47B C47 H47C 109.5
C39 C48 H48A 109.5
C39 C48 H48B 109.5
C39 C48 H48C 109.5
H48A C48 H48B 109.5
H48A C48 H48C 109.5
H48B C48 H48C 109.5
C28 C29A H29A 109.5
C28 C29A H29B 109.5
C28 C29A H29C 109.5
C28 C30A H30A 109.5
C28 C30A H30B 109.5
C28 C30A H30C 109.5
C28 C31A H31A 109.5
C28 C31A H31B 109.5
C28 C31A H31C 109.5
C28 C29B H29D 109.5
C28 C29B H29E 109.5
C28 C29B H29F 109.5
H29D C29B H29E 109.5
H29D C29B H29F 109.5
H29E C29B H29F 109.5
C28 C30B H30D 109.5
C28 C30B H30E 109.5
C28 C30B H30F 109.5
H30D C30B H30E 109.5
H30D C30B H30F 109.5
H30E C30B H30F 109.5
C28 C31B H31D 109.5
C28 C31B H31E 109.5
C28 C31B H31F 109.5
H31D C31B H31E 109.5
H31D C31B H31F 109.5
H31E C31B H31F 109.5
H1SA C1S H1SB 109.5
H1SA C1S H1SC 109.5
H1SB C1S H1SC 109.5
C2S C1S H1SA 109.5
C2S C1S H1SB 109.5
C2S C1S H1SC 109.5
C1S C2S H2SA 107.6
C1S C2S H2SB 107.6
C1S C2S C3S 119.0(11)
H2SA C2S H2SB 107.0
C3S C2S H2SA 107.6
C3S C2S H2SB 107.6
C2S C3S H3SA 109.7
C2S C3S H3SB 109.7
H3SA C3S H3SB 108.2
C4S C3S C2S 110.0(10)
C4S C3S H3SA 109.7
C4S C3S H3SB 109.7
C3S C4S H4SA 110.5
C3S C4S H4SB 110.5
C3S C4S C5S 106.3(10)
H4SA C4S H4SB 108.7
C5S C4S H4SA 110.5
C5S C4S H4SB 110.5
C4S C5S H5SA 109.7
C4S C5S H5SB 109.7
C4S C5S C6S 109.8(12)
H5SA C5S H5SB 108.2
C6S C5S H5SA 109.7
C6S C5S H5SB 109.7
C5S C6S H6SA 109.5
C5S C6S H6SB 109.5
C5S C6S H6SC 109.5
H6SA C6S H6SB 109.5
H6SA C6S H6SC 109.5
H6SB C6S H6SC 109.5

loop_
_geom_bond_atom_site_label_1
_geom_bond_atom_site_label_2
_geom_bond_distance
Ir1 Cl1 2.4180(12)
Ir1 N1 2.114(4)
Ir1 C33 2.061(6)
Ir1 C39 2.156(5)
Ir1 C40 2.158(5)
Ir1 C41 2.160(5)
Ir1 C42 2.240(5)
Ir1 C43 2.263(5)
O1 C34 1.399(7)
O1 C35 1.422(8)
N1 C1 1.315(7)
N1 C3 1.468(7)
C1 N2 1.346(7)
C1 C32 1.445(8)
O2 C35 1.398(10)
O2 C36 1.377(7)
N2 C2 1.463(7)
N2 H2 0.977(8)
C2 H2A 1.0000
C2 C3 1.576(7)
C2 C18 1.522(7)
C3 H3 1.0000
C3 C4 1.526(7)
C4 C5 1.386(7)
C4 C9 1.379(8)
C5 H5 0.9500
C5 C6 1.401(7)
C6 C7 1.416(8)
C6 C14 1.536(8)
C7 H7 0.9500
C7 C8 1.374(8)
C8 C9 1.388(8)
C8 C10 1.548(8)
C9 H9 0.9500
C10 C11 1.544(11)
C10 C12 1.480(11)
C10 C13 1.462(12)
C11 H11A 0.9800
C11 H11B 0.9800
C11 H11C 0.9800
C12 H12A 0.9800
C12 H12B 0.9800
C12 H12C 0.9800
C13 H13A 0.9800
C13 H13B 0.9800
C13 H13C 0.9800
C14 C15 1.501(9)
C14 C16 1.538(8)
C14 C17 1.528(9)
C15 H15A 0.9800
C15 H15B 0.9800
C15 H15C 0.9800
C16 H16A 0.9800
C16 H16B 0.9800
C16 H16C 0.9800
C17 H17A 0.9800
C17 H17B 0.9800
C17 H17C 0.9800
C18 C19 1.390(7)
C18 C23 1.391(7)
C19 H19 0.9500
C19 C20 1.397(7)
C20 C21 1.384(8)
C20 C28 1.563(8)
C21 H21 0.9500
C21 C22 1.419(7)
C22 C23 1.392(7)
C22 C24 1.521(7)
C23 H23 0.9500
C24 C25 1.529(8)
C24 C26 1.532(8)
C24 C27 1.531(8)
C25 H25A 0.9800
C25 H25B 0.9800
C25 H25C 0.9800
C26 H26A 0.9800
C26 H26B 0.9800
C26 H26C 0.9800
C27 H27A 0.9800
C27 H27B 0.9800
C27 H27C 0.9800
C28 C29A 1.407(16)
C28 C30A 1.532(6)
C28 C31A 1.585(16)
C28 C29B 1.537(6)
C28 C30B 1.108(7)
C28 C31B 1.522(6)
C32 C33 1.426(8)
C32 C38 1.388(8)
C33 C34 1.388(8)
C34 C36 1.377(9)
C35 H35A 0.9900
C35 H35B 0.9900
C36 C37 1.377(8)
C37 H37 0.9500
C37 C38 1.403(8)
C38 H38 0.9500
C39 C40 1.441(7)
C39 C43 1.461(9)
C39 C48 1.486(8)
C40 C41 1.436(9)
C40 C47 1.508(8)
C41 C42 1.459(8)
C41 C46 1.489(8)
C42 C43 1.405(8)
C42 C45 1.497(7)
C43 C44 1.504(8)
C44 H44A 0.9800
C44 H44B 0.9800
C44 H44C 0.9800
C45 H45A 0.9800
C45 H45B 0.9800
C45 H45C 0.9800
C46 H46A 0.9800
C46 H46B 0.9800
C46 H46C 0.9800
C47 H47A 0.9800
C47 H47B 0.9800
C47 H47C 0.9800
C48 H48A 0.9800
C48 H48B 0.9800
C48 H48C 0.9800
C29A H29A 0.9800
C29A H29B 0.9800
C29A H29C 0.9800
C30A H30A 0.9800
C30A H30B 0.9800
C30A H30C 0.9800
C31A H31A 0.9800
C31A H31B 0.9800
C31A H31C 0.9800
C29B H29D 0.9800
C29B H29E 0.9800
C29B H29F 0.9800
C30B H30D 0.9800
C30B H30E 0.9800
C30B H30F 0.9800
C31B H31D 0.9800
C31B H31E 0.9800
C31B H31F 0.9800
C1S H1SA 0.9800
C1S H1SB 0.9800
C1S H1SC 0.9800
C1S C2S 1.512(8)
C2S H2SA 0.9900
C2S H2SB 0.9900
C2S C3S 1.546(8)
C3S H3SA 0.9900
C3S H3SB 0.9900
C3S C4S 1.502(8)
C4S H4SA 0.9900
C4S H4SB 0.9900
C4S C5S 1.506(6)
C5S H5SA 0.9900
C5S H5SB 0.9900
C5S C6S 1.510(6)
C6S H6SA 0.9800
C6S H6SB 0.9800
C6S H6SC 0.9800

loop_
_geom_torsion_atom_site_label_1
_geom_torsion_atom_site_label_2
_geom_torsion_atom_site_label_3
_geom_torsion_atom_site_label_4
_geom_torsion
Ir1 N1 C1 N2 -164.0(3)
Ir1 N1 C1 C32 9.7(6)
Ir1 N1 C3 C2 158.4(3)
Ir1 N1 C3 C4 -80.0(6)
Ir1 C33 C34 O1 -4.4(9)
Ir1 C33 C34 C36 177.5(4)
Ir1 C39 C40 C41 60.7(4)
Ir1 C39 C40 C47 -122.3(5)
Ir1 C39 C43 C42 -59.0(3)
Ir1 C39 C43 C44 123.2(5)
Ir1 C40 C41 C42 65.1(3)
Ir1 C40 C41 C46 -124.8(6)
Ir1 C41 C42 C43 61.3(3)
Ir1 C41 C42 C45 -118.8(5)
Ir1 C42 C43 C39 56.5(3)
Ir1 C42 C43 C44 -125.7(5)
Cl1 Ir1 N1 C1 83.4(3)
Cl1 Ir1 N1 C3 -73.0(4)
Cl1 Ir1 C33 C32 -82.3(4)
Cl1 Ir1 C33 C34 98.0(5)
Cl1 Ir1 C39 C40 -108.3(4)
Cl1 Ir1 C39 C43 6.5(5)
Cl1 Ir1 C39 C48 131.6(5)
Cl1 Ir1 C40 C39 136.4(3)
Cl1 Ir1 C40 C41 17.6(5)
Cl1 Ir1 C40 C47 -105.0(6)
Cl1 Ir1 C41 C40 -168.8(3)
Cl1 Ir1 C41 C42 76.0(3)
Cl1 Ir1 C41 C46 -46.7(6)
Cl1 Ir1 C42 C41 -109.4(3)
Cl1 Ir1 C42 C43 130.9(3)
Cl1 Ir1 C42 C45 7.8(6)
Cl1 Ir1 C43 C39 -176.7(3)
Cl1 Ir1 C43 C42 -56.3(3)
Cl1 Ir1 C43 C44 65.8(6)
O1 C34 C36 O2 1.1(7)
O1 C34 C36 C37 -177.7(5)
N1 Ir1 C33 C32 1.4(4)
N1 Ir1 C33 C34 -178.2(5)
N1 Ir1 C39 C40 147.5(4)
N1 Ir1 C39 C43 -97.7(3)
N1 Ir1 C39 C48 27.4(5)
N1 Ir1 C40 C39 -47.4(6)
N1 Ir1 C40 C41 -166.3(3)
N1 Ir1 C40 C47 71.1(6)
N1 Ir1 C41 C40 61.5(12)
N1 Ir1 C41 C42 -53.8(12)
N1 Ir1 C41 C46 -176.4(8)
N1 Ir1 C42 C41 167.6(3)
N1 Ir1 C42 C43 47.9(4)
N1 Ir1 C42 C45 -75.2(6)
N1 Ir1 C43 C39 93.2(3)
N1 Ir1 C43 C42 -146.3(3)
N1 Ir1 C43 C44 -24.2(6)
N1 C1 N2 C2 2.7(6)
N1 C1 C32 C33 -8.3(7)
N1 C1 C32 C38 173.5(5)
N1 C3 C4 C5 -46.6(7)
N1 C3 C4 C9 136.4(5)
C1 N1 C3 C2 0.9(5)
C1 N1 C3 C4 122.5(5)
C1 N2 C2 C3 -1.8(5)
C1 N2 C2 C18 119.5(5)
C1 C32 C33 Ir1 2.8(6)
C1 C32 C33 C34 -177.5(4)
C1 C32 C38 C37 -179.8(5)
O2 C36 C37 C38 -176.3(5)
N2 C1 C32 C33 164.6(5)
N2 C1 C32 C38 -13.6(8)
N2 C2 C3 N1 0.6(5)
N2 C2 C3 C4 -124.3(4)
N2 C2 C18 C19 132.7(5)
N2 C2 C18 C23 -49.4(7)
C2 C3 C4 C5 71.8(6)
C2 C3 C4 C9 -105.2(5)
C2 C18 C19 C20 178.4(5)
C2 C18 C23 C22 -179.5(5)
C3 N1 C1 N2 -2.2(6)
C3 N1 C1 C32 171.5(4)
C3 C2 C18 C19 -112.9(6)
C3 C2 C18 C23 65.0(6)
C3 C4 C5 C6 -178.0(5)
C3 C4 C9 C8 178.9(5)
C4 C5 C6 C7 -0.8(8)
C4 C5 C6 C14 179.2(5)
C5 C4 C9 C8 1.9(8)
C5 C6 C7 C8 2.1(9)
C5 C6 C14 C15 -126.6(6)
C5 C6 C14 C16 113.6(6)
C5 C6 C14 C17 -6.8(8)
C6 C7 C8 C9 -1.4(9)
C6 C7 C8 C10 -177.2(6)
C7 C6 C14 C15 53.4(7)
C7 C6 C14 C16 -66.4(7)
C7 C6 C14 C17 173.2(6)
C7 C8 C9 C4 -0.7(8)
C7 C8 C10 C11 -157.2(7)
C7 C8 C10 C12 85.4(9)
C7 C8 C10 C13 -36.7(10)
C9 C4 C5 C6 -1.1(8)
C9 C8 C10 C11 27.1(9)
C9 C8 C10 C12 -90.3(9)
C9 C8 C10 C13 147.7(9)
C10 C8 C9 C4 175.1(5)
C14 C6 C7 C8 -177.9(6)
C18 C2 C3 N1 -120.0(5)
C18 C2 C3 C4 115.1(5)
C18 C19 C20 C21 1.3(8)
C18 C19 C20 C28 -177.4(5)
C19 C18 C23 C22 -1.6(8)
C19 C20 C21 C22 -2.0(8)
C19 C20 C28 C29A 131.6(9)
C19 C20 C28 C30A 1.9(10)
C19 C20 C28 C31A -105.9(9)
C19 C20 C28 C29B 178.1(8)
C19 C20 C28 C30B 58.0(12)
C19 C20 C28 C31B -69.7(9)
C20 C21 C22 C23 1.0(8)
C20 C21 C22 C24 179.5(5)
C21 C20 C28 C29A -47.0(11)
C21 C20 C28 C30A -176.7(8)
C21 C20 C28 C31A 75.5(9)
C21 C20 C28 C29B -0.5(10)
C21 C20 C28 C30B -120.6(11)
C21 C20 C28 C31B 111.7(9)
C21 C22 C23 C18 0.9(8)
C21 C22 C24 C25 162.5(5)
C21 C22 C24 C26 -77.2(6)
C21 C22 C24 C27 42.9(7)
C23 C18 C19 C20 0.5(8)
C23 C22 C24 C25 -19.0(7)
C23 C22 C24 C26 101.3(6)
C23 C22 C24 C27 -138.7(5)
C24 C22 C23 C18 -177.6(5)
C28 C20 C21 C22 176.6(5)
C32 C1 N2 C2 -170.4(5)
C32 C33 C34 O1 175.9(5)
C32 C33 C34 C36 -2.2(8)
C33 Ir1 N1 C1 -6.0(4)
C33 Ir1 N1 C3 -162.4(4)
C33 Ir1 C39 C40 64.2(5)
C33 Ir1 C39 C43 179.0(3)
C33 Ir1 C39 C48 -55.9(6)
C33 Ir1 C40 C39 -127.2(4)
C33 Ir1 C40 C41 114.0(4)
C33 Ir1 C40 C47 -8.6(6)
C33 Ir1 C41 C40 -75.7(4)
C33 Ir1 C41 C42 169.1(3)
C33 Ir1 C41 C46 46.5(6)
C33 Ir1 C42 C41 -19.7(5)
C33 Ir1 C42 C43 -139.4(4)
C33 Ir1 C42 C45 97.5(6)
C33 Ir1 C43 C39 -2.2(7)
C33 Ir1 C43 C42 118.3(6)
C33 Ir1 C43 C44 -119.6(6)
C33 C32 C38 C37 2.2(8)
C33 C34 C36 O2 179.5(5)
C33 C34 C36 C37 0.7(10)
C34 O1 C35 O2 15.0(10)
C34 C36 C37 C38 2.2(9)
C35 O1 C34 C33 172.1(8)
C35 O1 C34 C36 -9.6(8)
C35 O2 C36 C34 8.1(8)
C35 O2 C36 C37 -173.2(8)
C36 O2 C35 O1 -14.3(10)
C36 C37 C38 C32 -3.5(8)
C38 C32 C33 Ir1 -179.0(4)
C38 C32 C33 C34 0.7(7)
C39 Ir1 N1 C1 -122.8(4)
C39 Ir1 N1 C3 80.9(4)
C39 Ir1 C33 C32 101.1(4)
C39 Ir1 C33 C34 -78.6(6)
C39 Ir1 C40 C41 -118.8(6)
C39 Ir1 C40 C47 118.5(8)
C39 Ir1 C41 C40 37.3(4)
C39 Ir1 C41 C42 -77.9(3)
C39 Ir1 C41 C46 159.5(6)
C39 Ir1 C42 C41 82.9(3)
C39 Ir1 C42 C43 -36.8(3)
C39 Ir1 C42 C45 -159.9(6)
C39 Ir1 C43 C42 120.5(4)
C39 Ir1 C43 C44 -117.4(7)
C39 C40 C41 Ir1 -60.5(4)
C39 C40 C41 C42 4.6(6)
C39 C40 C41 C46 174.7(5)
C40 Ir1 N1 C1 -94.1(4)
C40 Ir1 N1 C3 109.5(5)
C40 Ir1 C33 C32 136.0(4)
C40 Ir1 C33 C34 -43.7(6)
C40 Ir1 C39 C43 114.9(6)
C40 Ir1 C39 C48 -120.1(8)
C40 Ir1 C41 C42 -115.2(5)
C40 Ir1 C41 C46 122.1(7)
C40 Ir1 C42 C41 39.2(3)
C40 Ir1 C42 C43 -80.5(3)
C40 Ir1 C42 C45 156.4(6)
C40 Ir1 C43 C39 -39.6(3)
C40 Ir1 C43 C42 80.9(4)
C40 Ir1 C43 C44 -157.0(6)
C40 C39 C43 Ir1 63.6(4)
C40 C39 C43 C42 4.6(6)
C40 C39 C43 C44 -173.3(5)
C40 C41 C42 Ir1 -63.0(3)
C40 C41 C42 C43 -1.8(5)
C40 C41 C42 C45 178.1(4)
C41 Ir1 N1 C1 -145.4(10)
C41 Ir1 N1 C3 58.3(12)
C41 Ir1 C33 C32 173.8(4)
C41 Ir1 C33 C34 -5.9(6)
C41 Ir1 C39 C40 -37.2(4)
C41 Ir1 C39 C43 77.7(3)
C41 Ir1 C39 C48 -157.3(6)
C41 Ir1 C40 C39 118.8(6)
C41 Ir1 C40 C47 -122.6(6)
C41 Ir1 C42 C43 -119.7(4)
C41 Ir1 C42 C45 117.2(7)
C41 Ir1 C43 C39 -83.2(3)
C41 Ir1 C43 C42 37.3(3)
C41 Ir1 C43 C44 159.4(7)
C41 C42 C43 Ir1 -58.2(3)
C41 C42 C43 C39 -1.7(5)
C41 C42 C43 C44 176.1(5)
C42 Ir1 N1 C1 170.1(3)
C42 Ir1 N1 C3 13.7(5)
C42 Ir1 C33 C32 -173.2(3)
C42 Ir1 C33 C34 7.1(7)
C42 Ir1 C39 C40 -80.1(5)
C42 Ir1 C39 C43 34.7(3)
C42 Ir1 C39 C48 159.8(6)
C42 Ir1 C40 C39 79.8(5)
C42 Ir1 C40 C41 -39.0(3)
C42 Ir1 C40 C47 -161.7(6)
C42 Ir1 C41 C40 115.2(5)
C42 Ir1 C41 C46 -122.6(7)
C42 Ir1 C43 C39 -120.5(4)
C42 Ir1 C43 C44 122.1(7)
C43 Ir1 N1 C1 -162.7(4)
C43 Ir1 N1 C3 40.9(4)
C43 Ir1 C33 C32 102.6(6)
C43 Ir1 C33 C34 -77.1(8)
C43 Ir1 C39 C40 -114.9(6)
C43 Ir1 C39 C48 125.0(6)
C43 Ir1 C40 C39 39.1(4)
C43 Ir1 C40 C41 -79.8(4)
C43 Ir1 C40 C47 157.6(6)
C43 Ir1 C41 C40 80.1(4)
C43 Ir1 C41 C42 -35.1(3)
C43 Ir1 C41 C46 -157.7(7)
C43 Ir1 C42 C41 119.7(4)
C43 Ir1 C42 C45 -123.1(7)
C43 C39 C40 Ir1 -66.3(3)
C43 C39 C40 C41 -5.7(6)
C43 C39 C40 C47 171.4(5)
C45 C42 C43 Ir1 121.9(5)
C45 C42 C43 C39 178.4(4)
C45 C42 C43 C44 -3.8(8)
C46 C41 C42 Ir1 126.7(6)
C46 C41 C42 C43 -172.0(5)
C46 C41 C42 C45 7.8(8)
C47 C40 C41 Ir1 122.6(6)
C47 C40 C41 C42 -172.3(5)
C47 C40 C41 C46 -2.2(9)
C48 C39 C40 Ir1 122.9(6)
C48 C39 C40 C41 -176.4(5)
C48 C39 C40 C47 0.6(9)
C48 C39 C43 Ir1 -125.8(5)
C48 C39 C43 C42 175.2(5)
C48 C39 C43 C44 -2.7(8)
C1S C2S C3S C4S -65.9(14)
C2S C3S C4S C5S -165.5(10)
C3S C4S C5S C6S -177.4(11)
